data_7232980
loop_
_publ_author_name
'Heine, Miriam'
'Fink, Lothar'
'Schmidt, Martin U.'

_publ_section_title
;
 Coordination compounds built up from MIICl2 and 3-cyanopyridine: double
 chains, single chains and isolated complexes
;
_journal_issue 29
_journal_name_full CrystEngComm
_journal_page_first 4305
_journal_paper_doi 10.1039/C9CE00412B
_journal_volume 21
_journal_year 2019
_chemical_formula_iupac 'C6 H4 Cl2 Co N2 '
_chemical_formula_moiety 'C6 H4 Cl2 Co N2 '
_chemical_formula_structural 'C6 H4 Cl2 Co N2 '
_chemical_formula_sum 'C6 H4 Cl2 Co N2'
_chemical_formula_weight 233.94
_chemical_name_common Catena-bis-chloro-(3-cyanopyridine)cobaltat(II)
_chemical_name_systematic
; 
catena-bis-chloro-(3-cyanopyridine)cobaltat(II)
;
_space_group_IT_number 62
_space_group_name_Hall '-P 2ac 2n'
_space_group_name_H-M_alt 'P n m a'
_symmetry_cell_setting orthorhombic
_symmetry_space_group_name_Hall '-P 2ac 2n'
_symmetry_space_group_name_H-M 'P n m a'
_cell_angle_alpha 90
_cell_angle_beta 90
_cell_angle_gamma 90
_cell_formula_units_Z 4
_cell_length_a 16.08629(49)
_cell_length_b 3.587370(97)
_cell_length_c 14.19096(54)
_cell_measurement_temperature 298
_cell_volume 818.92(5)
_computing_cell_refinement 'DASH (David <i> et al.</i> , 2004)'
_computing_data_collection 'STOE WINXPOW (STOE & Cie GmbH, 2004)'
_computing_data_reduction 'DASH (David <i>et al.</i>, 2004)'
_computing_molecular_graphics 'MERCURY (Macrea <i>et al.</i>)'
_computing_structure_refinement 'TOPAS (Coelho, 2018)'
_computing_structure_solution 'DASH (David <i>et al.</i>, 2004)'
_diffrn_ambient_temperature 298
_diffrn_detector Dectris
_diffrn_detector_type 'Mythen silicon strip detector'
_diffrn_measurement_device_type 'STOE Stadi-P'
_diffrn_radiation_monochromator 'primary focussing, Ge 111'
_diffrn_radiation_source 'X-ray tube'
_diffrn_radiation_type 'Mo K\a~1~'
_diffrn_radiation_wavelength 0.70930
_diffrn_source_target STOE
_diffrn_source_type STOE
_exptl_crystal_colour 'light violet'
_exptl_crystal_density_diffrn 1.898
_pd_instr_location ' ?'
_pd_meas_2theta_range_inc 0.21
_pd_meas_2theta_range_max 60.075
_pd_meas_2theta_range_min 1.5
_pd_meas_number_of_points 3906
_pd_meas_scan_method step
_pd_proc_2theta_range_inc 0.21
_pd_proc_2theta_range_max 60.075
_pd_proc_2theta_range_min 1.92
_pd_proc_info_excluded_regions none
_pd_proc_ls_background_function 'Chebychev polynomial'
_pd_proc_ls_pref_orient_corr none
_pd_proc_ls_profile_function
;
modified spherical harmonics(Coelho, 2018)
;
_pd_proc_ls_prof_R_factor 0.03103
_pd_proc_ls_prof_wR_expected 0.03416
_pd_proc_ls_prof_wR_factor 0.04133
_pd_spec_mounting
;
Specimen was measured in a boro silicate glass capillary (Hilgenberg).
;
_pd_spec_mount_mode transmission
_refine_ls_extinction_method none
_refine_ls_goodness_of_fit_all 1.210
_refine_ls_hydrogen_treatment mixed
_refine_ls_matrix_type fullcycle
_refine_ls_number_constraints 1
_refine_ls_number_parameters 71
_refine_ls_number_restraints 29
_refine_ls_R_I_factor 1.6026
_refine_ls_weighting_details w=1/\s(Y~obs~)^2^
_refine_ls_weighting_scheme sigma
_cod_data_source_file c9ce00412b1.cif
_cod_data_source_block CoCl2(3-cypy)1
_cod_depositor_comments 'Adding full bibliography for 7232977--7232987.cif.'
_cod_original_cell_volume 818.93(4)
_cod_original_sg_symbol_H-M 'P  n m a'
_cod_database_code 7232980

loop_
_symmetry_equiv_pos_as_xyz
'-x, -y, -z'
'-x, y+1/2, -z'
'-x+1/2, -y, z+1/2'
'-x+1/2, y+1/2, z+1/2'
'x, -y+1/2, z'
'x, y, z'
'x+1/2, -y+1/2, -z+1/2'
'x+1/2, y, -z+1/2'

loop_
_atom_site_label
_atom_site_type_symbol
_atom_site_symmetry_multiplicity
_atom_site_fract_x
_atom_site_fract_y
_atom_site_fract_z
_atom_site_occupancy
_atom_site_B_iso_or_equiv
_atom_site_U_iso_or_equiv
N1 N 0 0.61411(34) 0.25 0.28669(38) 1 2.08906 0.02646
Co2 Co 0 0.51423(16) 0.25 0.38769(17) 1 2.08906 0.02646
C3 C 0 0.59377(28) 0.25 0.19684(34) 1 2.08906 0.02646
C4 C 0 0.69264(28) 0.25 0.31730(33) 1 2.08906 0.02646
Cl5 Cl 0 0.43982(29) 0.75 0.30674(33) 1 2.08906 0.02646
Cl6 Cl 0 0.58802(26) 0.75 0.47830(30) 1 2.08906 0.02646
H7 H 0 0.5339(12) 0.25 0.1774(12) 1 2.506872 0.03175
C8 C 0 0.65724(30) 0.25 0.13143(33) 1 2.08906 0.02646
C9 C 0 0.7572(29) 0.25 0.25330(32) 1 2.08906 0.02646
H10 H 0 0.7038(11) 0.25 0.3870(16) 1 2.506872 0.03175
C11 C 0 0.63473(52) 0.25 0.03397(34) 1 2.08906 0.02646
C12 C 0 0.73961(29) 0.25 0.15693(32) 1 2.08906 0.02646
H13 H 0 0.8153(12) 0.25 0.2754(15) 1 2.506872 0.03175
N14 N 0 0.61086(56) 0.25 -0.04268(44) 1 2.08906 0.02646
H15 H 0 0.7842(10) 0.25 0.1074(15) 1 2.506872 0.03175

loop_
_atom_type_symbol
_atom_type_description
_atom_type_scat_source
C C 'International Tables Vol C Table 6.1.1.4'
H H 'International Tables Vol C Table 6.1.1.4'
Co Co 'International Tables Vol C Table 6.1.1.4'
Cl Cl 'International Tables Vol C Table 6.1.1.4'
N N 'International Tables Vol C Table 6.1.1.4'

loop_
_geom_angle_atom_site_label_1
_geom_angle_atom_site_label_2
_geom_angle_atom_site_label_3
_geom_angle
Co2 N1 C3 117.4(4)
Co2 N1 C4 119.3(4)
C3 N1 C4 123.36(50)
N1 Co2 Cl5 93.01(16)
N1 Co2 Cl6 89.32(16)
Cl5 Co2 Cl6 87.02(11)
N1 C3 H7 120.4(11)
N1 C3 C8 117.89(46)
H7 C3 C8 121.7(11)
N1 C4 C9 119.85(45)
N1 C4 H10 119.2(11)
C9 C4 H10 120.9(11)
C3 C8 C11 117.60(51)
C3 C8 C12 122.45(44)
C11 C8 C12 119.95(51)
C4 C9 C12 119.48(43)
C4 C9 H13 120.3(12)
C12 C9 H13 120.2(12)
C8 C11 N14 175.23(86)
C8 C12 C9 116.96(42)
C8 C12 H15 120.3(12)
C9 C12 H15 122.7(12)

loop_
_geom_bond_atom_site_label_1
_geom_bond_atom_site_label_2
_geom_bond_distance
N1 Co2 2.1531(60)
N1 C3 1.3164(72)
N1 C4 1.3359(72)
Co2 Cl5 2.4433(35)
Co2 Cl6 2.5059(35)
C3 H7 1.002(19)
C3 C8 1.3798(67)
C4 C9 1.3796(66)
C4 H10 1.006(23)
C8 C11 1.4297(68)
C8 C12 1.3736(67)
C9 C12 1.3965(65)
C9 H13 0.985(20)
C11 N14 1.1536(85)
C12 H15 1.005(19)
